data_1530460
loop_
_publ_author_name
'Mullica, D.F.'
'Grossie, D.A.'
'Boatner, L.A.'

_publ_section_title
;
 Crystal structure of 1:1 Gadolinium/ytterbium orthophosphate
;
_journal_name_full 'Inorganica Chimica Acta'
_journal_page_first 173
_journal_page_last 176
_journal_volume 118
_journal_year 1986
_chemical_formula_sum 'Gd0.5 O4 P Yb0.5'
_chemical_name_systematic 'Gd.5 Yb.5 (P O4)'
_space_group_IT_number 141
_symmetry_space_group_name_Hall '-I 4bd 2'
_symmetry_space_group_name_H-M 'I 41/a m d :2'
_cell_angle_alpha 90
_cell_angle_beta 90
_cell_angle_gamma 90
_cell_formula_units_Z 4
_cell_length_a 6.865
_cell_length_b 6.865
_cell_length_c 6.004
_cell_volume 282.958
_citation_journal_id_ASTM ICHAA3
_cod_data_source_file Mullica_ICHAA3_1986_1313.cif
_cod_data_source_block Gd0.5O4P1Yb0.5
_cod_original_cell_volume 282.9579
_cod_original_formula_sum 'Gd0.5 O4 P1 Yb0.5'
_cod_database_code 1530460

loop_
_symmetry_equiv_pos_as_xyz
x,y,z
-y+1/4,x+3/4,z+1/4
-x+1/2,-y,z+1/2
y+1/4,-x+1/4,z+3/4
x,-y,-z
y+1/4,x+3/4,-z+1/4
-x+1/2,y,-z+1/2
-y+1/4,-x+1/4,-z+3/4
-x,-y,-z
y-1/4,-x-3/4,-z-1/4
x-1/2,y,-z-1/2
-y-1/4,x-1/4,-z-3/4
-x,y,z
-y-1/4,-x-3/4,z-1/4
x-1/2,-y,z-1/2
y-1/4,x-1/4,z-3/4
x+1/2,y+1/2,z+1/2
-y+3/4,x+5/4,z+3/4
-x+1,-y+1/2,z+1
y+3/4,-x+3/4,z+5/4
x+1/2,-y+1/2,-z+1/2
y+3/4,x+5/4,-z+3/4
-x+1,y+1/2,-z+1
-y+3/4,-x+3/4,-z+5/4
-x+1/2,-y+1/2,-z+1/2
y+1/4,-x-1/4,-z+1/4
x,y+1/2,-z
-y+1/4,x+1/4,-z-1/4
-x+1/2,y+1/2,z+1/2
-y+1/4,-x-1/4,z+1/4
x,-y+1/2,z
y+1/4,x+1/4,z-1/4

loop_
_atom_site_label
_atom_site_type_symbol
_atom_site_fract_x
_atom_site_fract_y
_atom_site_fract_z
_atom_site_occupancy
_atom_site_U_iso_or_equiv
O1 O-2 0 0.428 0.216 1 0.0
Gd1 Gd+3 0 0.75 0.125 0.5 0.0
Yb1 Yb+3 0 0.75 0.125 0.5 0.0
P1 P+5 0 0.25 0.375 1 0.0
